data_2241240
loop_
_publ_author_name
'Paswan, Santosh'
'Bharty, Manoj K.'
'Kumari, Sanyucta'
'Gupta, Sushil K.'
'Singh, Nand K.'

_publ_section_title
;
 Crystal structure of
 5-(furan-2-yl)-<i>N</i>-phenyl-1,3,4-oxadiazol-2-amine
;
_journal_coeditor_code HB7522
_journal_issue 11
_journal_name_full 'Acta Crystallographica Section E'
_journal_page_first o880
_journal_page_last o881
_journal_paper_doi 10.1107/S2056989015019453
_journal_volume 71
_journal_year 2015
_chemical_formula_iupac 'C12 H9 N3 O2'
_chemical_formula_moiety 'C12 H9 N3 O2'
_chemical_formula_sum 'C12 H9 N3 O2'
_chemical_formula_weight 227.22
_chemical_name_systematic
;
5-(Furan-2-yl)-<i>N</i>-phenyl-1,3,4-oxadiazol-2-amine
;
_space_group_crystal_system monoclinic
_space_group_IT_number 14
_space_group_name_Hall '-P 2yn'
_space_group_name_H-M_alt 'P 1 21/n 1'
_symmetry_space_group_name_Hall '-P 2yn'
_symmetry_space_group_name_H-M 'P 1 21/n 1'
_atom_sites_solution_hydrogens mixed
_atom_sites_solution_primary direct
_atom_sites_solution_secondary difmap
_audit_creation_method SHELXL-2014/7
_cell_angle_alpha 90
_cell_angle_beta 107.00(2)
_cell_angle_gamma 90
_cell_formula_units_Z 4
_cell_length_a 13.195(3)
_cell_length_b 5.6162(8)
_cell_length_c 14.958(3)
_cell_measurement_reflns_used 594
_cell_measurement_temperature 293(2)
_cell_measurement_theta_max 28.9947
_cell_measurement_theta_min 3.1184
_cell_volume 1060.0(4)
_computing_cell_refinement
;
CrysAlis PRO (Agilent, 2011)
;
_computing_data_collection
;
CrysAlis PRO (Agilent, 2011)
;
_computing_data_reduction
;
CrysAlis PRO (Agilent, 2011)
;
_computing_molecular_graphics
;
SHELXTL (Sheldrick, 2008)
;
_computing_publication_material
;
SHELXTL (Sheldrick, 2008)
;
_computing_structure_refinement
;
SHELXL2014 (Sheldrick, 2015)
;
_computing_structure_solution
;
SHELXS2013 (Sheldrick, 2008)
;
_diffrn_ambient_temperature 293(2)
_diffrn_detector_area_resol_mean 16.0938
_diffrn_measured_fraction_theta_full 0.998
_diffrn_measured_fraction_theta_max 0.845
_diffrn_measurement_device_type 'Agilent Xcalibur Eos'
_diffrn_measurement_method '\w scans'
_diffrn_radiation_monochromator graphite
_diffrn_radiation_type MoK\a
_diffrn_radiation_wavelength 0.71073
_diffrn_reflns_av_R_equivalents 0.0393
_diffrn_reflns_limit_h_max 13
_diffrn_reflns_limit_h_min -18
_diffrn_reflns_limit_k_max 7
_diffrn_reflns_limit_k_min -7
_diffrn_reflns_limit_l_max 17
_diffrn_reflns_limit_l_min -19
_diffrn_reflns_number 4305
_diffrn_reflns_theta_full 25.500
_diffrn_reflns_theta_max 29.059
_diffrn_reflns_theta_min 3.229
_exptl_absorpt_coefficient_mu 0.101
_exptl_absorpt_correction_T_max 1.00000
_exptl_absorpt_correction_T_min 0.94051
_exptl_absorpt_correction_type multi-scan
_exptl_absorpt_process_details
;
(CrysAlis PRO; Agilent, 2011)
;
_exptl_crystal_colour colourless
_exptl_crystal_density_diffrn 1.424
_exptl_crystal_density_method 'not measured'
_exptl_crystal_description needle
_exptl_crystal_F_000 472
_exptl_crystal_size_max 0.4
_exptl_crystal_size_mid 0.3
_exptl_crystal_size_min 0.15
_refine_diff_density_max 0.193
_refine_diff_density_min -0.214
_refine_ls_extinction_method none
_refine_ls_goodness_of_fit_ref 1.014
_refine_ls_hydrogen_treatment mixed
_refine_ls_matrix_type full
_refine_ls_number_parameters 174
_refine_ls_number_reflns 2405
_refine_ls_number_restraints 40
_refine_ls_restrained_S_all 1.012
_refine_ls_R_factor_all 0.1709
_refine_ls_R_factor_gt 0.0639
_refine_ls_shift/su_max 0.000
_refine_ls_shift/su_mean 0.000
_refine_ls_structure_factor_coef Fsqd
_refine_ls_weighting_details 'w=1/[\s^2^(Fo^2^)+(0.0308P)^2^] where P=(Fo^2^+2Fc^2^)/3'
_refine_ls_weighting_scheme calc
_refine_ls_wR_factor_gt 0.0965
_refine_ls_wR_factor_ref 0.1422
_reflns_number_gt 1057
_reflns_number_total 2405
_reflns_threshold_expression 'I > 2\s(I)'
_cod_data_source_file hb7522sup1.cif
_cod_data_source_block I
_cod_original_cell_volume 1060.0(3)
_cod_database_code 2241240
_shelx_space_group_comment
;
The symmetry employed for this shelxl refinement is uniquely defined
by the following loop, which should always be used as a source of
symmetry information in preference to the above space-group names.
They are only intended as comments.
;

loop_
_space_group_symop_operation_xyz
'x, y, z'
'-x+1/2, y+1/2, -z+1/2'
'-x, -y, -z'
'x-1/2, -y-1/2, z-1/2'

loop_
_atom_site_type_symbol
_atom_site_label
_atom_site_fract_x
_atom_site_fract_y
_atom_site_fract_z
_atom_site_U_iso_or_equiv
_atom_site_adp_type
_atom_site_calc_flag
_atom_site_occupancy
_atom_site_disorder_assembly
_atom_site_disorder_group
O O2 0.65450(17) 0.5460(3) 0.46696(13) 0.0425(6) Uani d 1 . .
N N1 0.6233(2) 0.5577(4) 0.60530(17) 0.0463(7) Uani d 1 . .
N N2 0.5682(2) 0.7470(4) 0.54975(17) 0.0445(7) Uani d 1 . .
N N3 0.5544(2) 0.8799(4) 0.39788(17) 0.0449(7) Uani d 1 . .
H H3N3 0.512(2) 1.014(5) 0.4150(19) 0.067(11) Uiso d 1 . .
O O1 0.7733(7) 0.1580(16) 0.5086(4) 0.0560(14) Uani d 0.76(2) A 1
C C1 0.8374(6) -0.0405(14) 0.5478(9) 0.057(2) Uani d 0.76(2) A 1
H H1A 0.8716 -0.1392 0.5158 0.068 Uiso calc 0.76(2) A 1
C C2 0.8412(7) -0.0643(15) 0.6370(8) 0.062(2) Uani d 0.76(2) A 1
H H2A 0.8780 -0.1815 0.6776 0.074 Uiso calc 0.76(2) A 1
C C3 0.7797(8) 0.1194(18) 0.6598(6) 0.0470(17) Uani d 0.76(2) A 1
H H3A 0.7692 0.1477 0.7177 0.056 Uiso calc 0.76(2) A 1
C C4 0.740(2) 0.244(4) 0.5812(9) 0.0395(13) Uani d 0.76(2) A 1
O O1A 0.790(3) 0.093(5) 0.5177(17) 0.0560(14) Uani d 0.24(2) A 2
C C1A 0.844(3) -0.073(5) 0.587(2) 0.057(2) Uani d 0.24(2) A 2
H H1AA 0.8868 -0.1956 0.5766 0.068 Uiso calc 0.24(2) A 2
C C2A 0.826(3) -0.029(5) 0.6672(18) 0.062(2) Uani d 0.24(2) A 2
H H2AA 0.8545 -0.1113 0.7226 0.074 Uiso calc 0.24(2) A 2
C C3A 0.755(3) 0.163(6) 0.655(2) 0.0470(17) Uani d 0.24(2) A 2
H H3AA 0.7244 0.2242 0.6989 0.056 Uiso calc 0.24(2) A 2
C C4A 0.741(8) 0.238(13) 0.568(3) 0.0395(13) Uani d 0.24(2) A 2
C C5 0.6717(3) 0.4467(5) 0.5543(2) 0.0411(8) Uani d 1 . .
C C6 0.5901(3) 0.7321(5) 0.4705(2) 0.0409(8) Uani d 1 . .
C C7 0.5742(3) 0.8830(5) 0.3105(2) 0.0408(8) Uani d 1 . .
C C8 0.5304(3) 1.0704(5) 0.2521(2) 0.0515(9) Uani d 1 . .
H H8A 0.4916 1.1860 0.2722 0.062 Uiso calc 1 . .
C C9 0.5436(3) 1.0878(6) 0.1647(2) 0.0627(11) Uani d 1 . .
H H9A 0.5129 1.2139 0.1259 0.075 Uiso calc 1 . .
C C10 0.6013(3) 0.9215(6) 0.1342(2) 0.0607(11) Uani d 1 . .
H H10A 0.6097 0.9332 0.0748 0.073 Uiso calc 1 . .
C C11 0.6470(3) 0.7360(6) 0.1925(2) 0.0593(10) Uani d 1 . .
H H11A 0.6876 0.6238 0.1727 0.071 Uiso calc 1 . .
C C12 0.6330(3) 0.7158(5) 0.2798(2) 0.0518(9) Uani d 1 . .
H H12A 0.6633 0.5889 0.3183 0.062 Uiso calc 1 . .

loop_
_atom_site_aniso_label
_atom_site_aniso_U_11
_atom_site_aniso_U_22
_atom_site_aniso_U_33
_atom_site_aniso_U_12
_atom_site_aniso_U_13
_atom_site_aniso_U_23
O2 0.0432(14) 0.0445(12) 0.0412(12) 0.0048(11) 0.0147(11) 0.0035(9)
N1 0.0496(18) 0.0517(15) 0.0372(15) -0.0012(15) 0.0123(14) -0.0020(12)
N2 0.0463(18) 0.0501(16) 0.0384(15) 0.0039(14) 0.0146(14) 0.0015(12)
N3 0.0511(19) 0.0456(16) 0.0418(16) 0.0102(14) 0.0192(15) 0.0040(12)
O1 0.061(3) 0.044(4) 0.065(2) 0.017(3) 0.022(2) 0.006(2)
C1 0.049(3) 0.036(3) 0.081(6) 0.014(2) 0.014(4) 0.012(4)
C2 0.060(4) 0.064(3) 0.055(5) 0.001(3) 0.007(4) 0.014(4)
C3 0.043(5) 0.048(4) 0.042(2) 0.017(3) -0.001(3) 0.017(2)
C4 0.042(2) 0.043(2) 0.035(4) -0.0025(17) 0.013(5) -0.002(4)
O1A 0.061(3) 0.044(4) 0.065(2) 0.017(3) 0.022(2) 0.006(2)
C1A 0.049(3) 0.036(3) 0.081(6) 0.014(2) 0.014(4) 0.012(4)
C2A 0.060(4) 0.064(3) 0.055(5) 0.001(3) 0.007(4) 0.014(4)
C3A 0.043(5) 0.048(4) 0.042(2) 0.017(3) -0.001(3) 0.017(2)
C4A 0.042(2) 0.043(2) 0.035(4) -0.0025(17) 0.013(5) -0.002(4)
C5 0.042(2) 0.0453(18) 0.0321(17) -0.0056(17) 0.0056(16) 0.0040(14)
C6 0.039(2) 0.0412(18) 0.0430(19) -0.0004(16) 0.0122(16) -0.0018(15)
C7 0.041(2) 0.0437(18) 0.0377(18) -0.0019(17) 0.0112(16) 0.0004(14)
C8 0.062(2) 0.0446(19) 0.052(2) 0.0121(18) 0.023(2) 0.0051(16)
C9 0.079(3) 0.062(2) 0.052(2) 0.020(2) 0.026(2) 0.0165(17)
C10 0.073(3) 0.070(2) 0.047(2) 0.010(2) 0.030(2) 0.0091(18)
C11 0.070(3) 0.061(2) 0.056(2) 0.013(2) 0.033(2) -0.0006(18)
C12 0.058(2) 0.0509(19) 0.051(2) 0.0180(19) 0.0230(19) 0.0114(16)

loop_
_atom_type_symbol
_atom_type_description
_atom_type_scat_dispersion_real
_atom_type_scat_dispersion_imag
_atom_type_scat_source
C C 0.0033 0.0016 'International Tables Vol C Tables 4.2.6.8 and 6.1.1.4'
H H 0.0000 0.0000 'International Tables Vol C Tables 4.2.6.8 and 6.1.1.4'
N N 0.0061 0.0033 'International Tables Vol C Tables 4.2.6.8 and 6.1.1.4'
O O 0.0106 0.0060 'International Tables Vol C Tables 4.2.6.8 and 6.1.1.4'

loop_
_geom_angle_atom_site_label_1
_geom_angle_atom_site_label_2
_geom_angle_atom_site_label_3
_geom_angle
C6 O2 C5 101.9(2)
C5 N1 N2 105.9(2)
C6 N2 N1 105.9(3)
C6 N3 C7 130.2(3)
C6 N3 H3N3 110.1(16)
C7 N3 H3N3 119.5(16)
C4 O1 C1 103.9(5)
C2 C1 O1 109.7(5)
C2 C1 H1A 125.1
O1 C1 H1A 125.1
C1 C2 C3 108.3(5)
C1 C2 H2A 125.9
C3 C2 H2A 125.9
C4 C3 C2 106.1(5)
C4 C3 H3A 127.0
C2 C3 H3A 127.0
C3 C4 O1 112.1(6)
C3 C4 C5 135.8(8)
O1 C4 C5 112.1(8)
C4A O1A C1A 102.0(14)
C2A C1A O1A 110.6(15)
C2A C1A H1AA 124.7
O1A C1A H1AA 124.7
C1A C2A C3A 108.7(16)
C1A C2A H2AA 125.6
C3A C2A H2AA 125.6
C4A C3A C2A 105.5(16)
C4A C3A H3AA 127.3
C2A C3A H3AA 127.3
C3A C4A O1A 112.9(16)
C3A C4A C5 107(2)
O1A C4A C5 140(3)
N1 C5 O2 113.1(3)
N1 C5 C4 126.5(5)
O2 C5 C4 120.3(5)
N1 C5 C4A 134.6(14)
O2 C5 C4A 112.2(13)
N2 C6 N3 125.4(3)
N2 C6 O2 113.2(3)
N3 C6 O2 121.4(3)
C12 C7 C8 118.7(3)
C12 C7 N3 125.2(3)
C8 C7 N3 116.1(3)
C9 C8 C7 120.7(3)
C9 C8 H8A 119.6
C7 C8 H8A 119.6
C10 C9 C8 120.6(3)
C10 C9 H9A 119.7
C8 C9 H9A 119.7
C9 C10 C11 119.2(3)
C9 C10 H10A 120.4
C11 C10 H10A 120.4
C12 C11 C10 120.5(3)
C12 C11 H11A 119.8
C10 C11 H11A 119.8
C11 C12 C7 120.3(3)
C11 C12 H12A 119.9
C7 C12 H12A 119.9

loop_
_geom_bond_atom_site_label_1
_geom_bond_atom_site_label_2
_geom_bond_distance
O2 C6 1.358(3)
O2 C5 1.376(3)
N1 C5 1.290(4)
N1 N2 1.413(3)
N2 C6 1.302(4)
N3 C6 1.339(3)
N3 C7 1.406(4)
N3 H3N3 1.02(3)
O1 C4 1.375(6)
O1 C1 1.418(6)
C1 C2 1.328(7)
C1 H1A 0.9300
C2 C3 1.414(7)
C2 H2A 0.9300
C3 C4 1.337(6)
C3 H3A 0.9300
C4 C5 1.433(8)
O1A C4A 1.387(16)
O1A C1A 1.418(16)
C1A C2A 1.321(16)
C1A H1AA 0.9300
C2A C3A 1.397(16)
C2A H2AA 0.9300
C3A C4A 1.335(16)
C3A H3AA 0.9300
C4A C5 1.46(2)
C7 C12 1.379(4)
C7 C8 1.382(4)
C8 C9 1.371(4)
C8 H8A 0.9300
C9 C10 1.365(4)
C9 H9A 0.9300
C10 C11 1.379(4)
C10 H10A 0.9300
C11 C12 1.376(4)
C11 H11A 0.9300
C12 H12A 0.9300

loop_
_geom_hbond_atom_site_label_D
_geom_hbond_atom_site_label_H
_geom_hbond_atom_site_label_A
_geom_hbond_site_symmetry_A
_geom_hbond_distance_DH
_geom_hbond_distance_HA
_geom_hbond_distance_DA
_geom_hbond_angle_DHA
N3 H3N3 N2 3_676 1.02(3) 1.87(3) 2.892(3) 178(2)
C12 H12A O2 . 0.93 2.27 2.892(4) 123
C9 H9A Cg1 4_555 0.93 3.00 3.653(4) 129
C2 H2A Cg4 4_464 0.93 2.93 3.664(5) 137

loop_
_geom_torsion_atom_site_label_1
_geom_torsion_atom_site_label_2
_geom_torsion_atom_site_label_3
_geom_torsion_atom_site_label_4
_geom_torsion
C5 N1 N2 C6 -0.7(3)
C4 O1 C1 C2 -0.7(18)
O1 C1 C2 C3 -0.2(11)
C1 C2 C3 C4 1.1(19)
C2 C3 C4 O1 -2(3)
C2 C3 C4 C5 179(3)
C1 O1 C4 C3 1(3)
C1 O1 C4 C5 -179.2(18)
C4A O1A C1A C2A 1(7)
O1A C1A C2A C3A 2(5)
C1A C2A C3A C4A -5(7)
C2A C3A C4A O1A 6(10)
C2A C3A C4A C5 -177(5)
C1A O1A C4A C3A -5(9)
C1A O1A C4A C5 -180(12)
N2 N1 C5 O2 0.2(3)
N2 N1 C5 C4 178.7(18)
N2 N1 C5 C4A -180(7)
C6 O2 C5 N1 0.3(3)
C6 O2 C5 C4 -178.3(17)
C6 O2 C5 C4A -180(5)
C3 C4 C5 N1 -5(5)
O1 C4 C5 N1 175.9(13)
C3 C4 C5 O2 173(3)
O1 C4 C5 O2 -6(3)
C3A C4A C5 N1 -2(12)
O1A C4A C5 N1 173(9)
C3A C4A C5 O2 178(5)
O1A C4A C5 O2 -7(15)
N1 N2 C6 N3 -179.4(3)
N1 N2 C6 O2 0.9(3)
C7 N3 C6 N2 178.8(3)
C7 N3 C6 O2 -1.5(5)
C5 O2 C6 N2 -0.7(3)
C5 O2 C6 N3 179.6(3)
C6 N3 C7 C12 4.1(5)
C6 N3 C7 C8 -175.8(3)
C12 C7 C8 C9 1.1(5)
N3 C7 C8 C9 -178.9(3)
C7 C8 C9 C10 -0.8(6)
C8 C9 C10 C11 -0.4(6)
C9 C10 C11 C12 1.3(6)
C10 C11 C12 C7 -0.9(6)
C8 C7 C12 C11 -0.3(5)
N3 C7 C12 C11 179.8(3)

_cod_database_fobs_code 2241240
